data_7011315
loop_
_publ_author_name
'Johanna A. W. Verhagen'
'Dianne D. Ellis'
'Martin Lutz'
'Anthony L. Spek'
'Elisabeth Bouwman'

_publ_section_title
;
 Synthesis, characterisation and crystal structures of new nickel
 complexes in S4 coordination spheres; an unprecedented rearrangement
 during ligand synthesis
;
_journal_issue 7
_journal_name_full 'J. Chem. Soc., Dalton Trans.'
_journal_page_first 1275
_journal_page_last 1280
_journal_paper_doi 10.1039/b110332f
_journal_year 2002
_chemical_formula_moiety 'C16 H24 Ni S4'
_chemical_formula_sum 'C16 H24 Ni S4'
_chemical_formula_weight 403.30
_space_group_IT_number 14
_symmetry_cell_setting monoclinic
_symmetry_space_group_name_Hall '-P 2ybc'
_symmetry_space_group_name_H-M 'P 1 21/c 1'
_atom_sites_solution_hydrogens geom
_atom_sites_solution_primary direct
_atom_sites_solution_secondary difmap
_audit_creation_method SHELXL-97
_cell_angle_alpha 90.00
_cell_angle_beta 129.5047(7)
_cell_angle_gamma 90.00
_cell_formula_units_Z 8
_cell_length_a 13.2008(2)
_cell_length_b 17.3926(2)
_cell_length_c 20.6855(2)
_cell_measurement_reflns_used 114536
_cell_measurement_temperature 150(2)
_cell_measurement_theta_max 27.48
_cell_measurement_theta_min 1.02
_cell_volume 3664.44(9)
_computing_cell_refinement HKL2000
_computing_data_collection 'Nonius COLLECT'
_computing_data_reduction HKL2000
_computing_structure_refinement 'SHELXL-97 (Sheldrick, 1997)'
_computing_structure_solution 'SHELXS-97 (Sheldrick, 1990)'
_diffrn_ambient_temperature 150(2)
_diffrn_measured_fraction_theta_full 0.998
_diffrn_measured_fraction_theta_max 0.998
_diffrn_measurement_device_type 'Nonius KappaCCD'
_diffrn_radiation_monochromator graphite
_diffrn_radiation_source 'rotating anode'
_diffrn_radiation_type MoK\a
_diffrn_radiation_wavelength 0.71073
_diffrn_reflns_av_R_equivalents 0.0693
_diffrn_reflns_av_sigmaI/netI 0.0432
_diffrn_reflns_limit_h_max 17
_diffrn_reflns_limit_h_min -17
_diffrn_reflns_limit_k_max 22
_diffrn_reflns_limit_k_min -22
_diffrn_reflns_limit_l_max 26
_diffrn_reflns_limit_l_min -26
_diffrn_reflns_number 65338
_diffrn_reflns_theta_full 27.50
_diffrn_reflns_theta_max 27.50
_diffrn_reflns_theta_min 1.73
_exptl_absorpt_coefficient_mu 1.506
_exptl_absorpt_correction_T_max 0.83
_exptl_absorpt_correction_T_min 0.75
_exptl_absorpt_correction_type multi-scan
_exptl_crystal_colour 'dark red'
_exptl_crystal_density_diffrn 1.462
_exptl_crystal_density_method 'not measured'
_exptl_crystal_description block
_exptl_crystal_F_000 1696
_exptl_crystal_size_max 0.32
_exptl_crystal_size_mid 0.12
_exptl_crystal_size_min 0.12
_refine_diff_density_max 0.346
_refine_diff_density_min -0.360
_refine_diff_density_rms 0.068
_refine_ls_extinction_method none
_refine_ls_goodness_of_fit_ref 1.010
_refine_ls_hydrogen_treatment constr
_refine_ls_matrix_type full
_refine_ls_number_parameters 387
_refine_ls_number_reflns 8398
_refine_ls_number_restraints 0
_refine_ls_restrained_S_all 1.010
_refine_ls_R_factor_all 0.0529
_refine_ls_R_factor_gt 0.0311
_refine_ls_shift/su_max 0.002
_refine_ls_shift/su_mean 0.000
_refine_ls_structure_factor_coef Fsqd
_refine_ls_weighting_details 'calc w=1/[\s^2^(Fo^2^)+(0.0303P)^2^+0.9355P] where P=(Fo^2^+2Fc^2^)/3'
_refine_ls_weighting_scheme calc
_refine_ls_wR_factor_gt 0.0627
_refine_ls_wR_factor_ref 0.0685
_reflns_number_gt 6460
_reflns_number_total 8398
_reflns_threshold_expression I>2\s(I)
_cod_data_source_file b110332f.txt
_cod_data_source_block s2399a
_cod_depositor_comments
;
The following automatic conversions were performed:

'_refine_ls_hydrogen_treatment' value 'constrained' was replaced with
the value 'constr' as specified in the replacement file
'src/cod-tools/trunk/data/replacement-values/replacement_values.lst'.

Automatic conversion script
Id: cif_fix_values 5376 2017-05-30 11:51:03Z andrius 
;
_cod_original_cell_volume 3664.44(8)
_cod_original_sg_symbol_H-M 'P 21/c'
_cod_database_code 7011315

loop_
_symmetry_equiv_pos_as_xyz
'x, y, z'
'-x, y+1/2, -z+1/2'
'-x, -y, -z'
'x, -y-1/2, z-1/2'

loop_
_atom_site_label
_atom_site_type_symbol
_atom_site_fract_x
_atom_site_fract_y
_atom_site_fract_z
_atom_site_U_iso_or_equiv
_atom_site_adp_type
_atom_site_occupancy
_atom_site_symmetry_multiplicity
_atom_site_calc_flag
_atom_site_refinement_flags
_atom_site_disorder_assembly
_atom_site_disorder_group
Ni1 Ni 0.41106(2) 0.091099(15) 0.248580(15) 0.02055(7) Uani 1 1 d . . .
C4 C 0.4740(2) 0.28306(13) 0.22452(13) 0.0318(5) Uani 1 1 d . . .
H4A H 0.4881 0.2568 0.2716 0.048 Uiso 1 1 calc R . .
H4B H 0.3936 0.3139 0.1943 0.048 Uiso 1 1 calc R . .
H4C H 0.5488 0.3167 0.2457 0.048 Uiso 1 1 calc R . .
C5 C 0.4299(2) 0.26262(13) 0.08852(14) 0.0342(5) Uani 1 1 d . . .
H5A H 0.4979 0.3007 0.1064 0.051 Uiso 1 1 calc R . .
H5B H 0.3444 0.2882 0.0565 0.051 Uiso 1 1 calc R . .
H5C H 0.4277 0.2238 0.0532 0.051 Uiso 1 1 calc R . .
S6 S 0.60666(5) 0.11106(3) 0.28860(3) 0.02855(13) Uani 1 1 d . . .
C7 C 0.5812(2) 0.17254(13) 0.20800(13) 0.0286(5) Uani 1 1 d . . .
H7A H 0.6597 0.2053 0.2337 0.034 Uiso 1 1 calc R . .
H7B H 0.5715 0.1399 0.1651 0.034 Uiso 1 1 calc R . .
C8 C 0.4607(2) 0.22375(12) 0.16549(12) 0.0254(5) Uani 1 1 d . . .
S9 S 0.33163(5) 0.15157(3) 0.13205(3) 0.02255(12) Uani 1 1 d . . .
C10 C 0.18659(19) 0.21133(12) 0.08853(13) 0.0282(5) Uani 1 1 d . . .
H10A H 0.1949 0.2367 0.1345 0.034 Uiso 1 1 calc R . .
H10B H 0.1797 0.2518 0.0522 0.034 Uiso 1 1 calc R . .
C14 C 0.3121(2) 0.12892(13) 0.37054(13) 0.0318(5) Uani 1 1 d . . .
H14A H 0.3449 0.1226 0.4281 0.048 Uiso 1 1 calc R . .
H14B H 0.2348 0.1625 0.3395 0.048 Uiso 1 1 calc R . .
H14C H 0.3808 0.1520 0.3715 0.048 Uiso 1 1 calc R . .
C15 C 0.1600(2) 0.01570(13) 0.31877(13) 0.0321(5) Uani 1 1 d . . .
H15A H 0.1305 -0.0312 0.2849 0.048 Uiso 1 1 calc R . .
H15B H 0.0875 0.0527 0.2912 0.048 Uiso 1 1 calc R . .
H15C H 0.1884 0.0031 0.3743 0.048 Uiso 1 1 calc R . .
S16 S 0.51671(5) 0.02834(3) 0.36687(3) 0.03164(14) Uani 1 1 d . . .
C17 C 0.3900(2) -0.00503(13) 0.37081(13) 0.0288(5) Uani 1 1 d . . .
H17A H 0.3577 -0.0558 0.3431 0.035 Uiso 1 1 calc R . .
H17B H 0.4285 -0.0115 0.4300 0.035 Uiso 1 1 calc R . .
C18 C 0.27463(19) 0.05079(12) 0.32799(12) 0.0239(5) Uani 1 1 d . . .
S19 S 0.23074(5) 0.05626(3) 0.22355(3) 0.02103(11) Uani 1 1 d . . .
C20 C 0.09807(19) 0.12601(13) 0.16888(12) 0.0261(5) Uani 1 1 d . . .
H20A H 0.0375 0.1159 0.1808 0.031 Uiso 1 1 calc R . .
H20B H 0.1342 0.1785 0.1887 0.031 Uiso 1 1 calc R . .
C21 C 0.06540(19) 0.16167(11) 0.03825(12) 0.0233(4) Uani 1 1 d . . .
C22 C 0.02483(19) 0.12032(12) 0.07629(12) 0.0233(4) Uani 1 1 d . . .
C23 C -0.0856(2) 0.07399(13) 0.02733(13) 0.0294(5) Uani 1 1 d . . .
H23 H -0.1115 0.0444 0.0533 0.035 Uiso 1 1 calc R . .
C24 C -0.1587(2) 0.07009(14) -0.05848(14) 0.0346(5) Uani 1 1 d . . .
H24 H -0.2345 0.0383 -0.0913 0.041 Uiso 1 1 calc R . .
C25 C -0.1209(2) 0.11284(14) -0.09639(14) 0.0349(5) Uani 1 1 d . . .
H25 H -0.1714 0.1112 -0.1555 0.042 Uiso 1 1 calc R . .
C26 C -0.0097(2) 0.15783(12) -0.04811(13) 0.0292(5) Uani 1 1 d . . .
H26 H 0.0161 0.1868 -0.0745 0.035 Uiso 1 1 calc R . .
Ni31 Ni 0.03529(2) 0.313665(15) 0.222352(15) 0.02179(7) Uani 1 1 d . . .
C34 C 0.2182(2) 0.49733(13) 0.33679(13) 0.0379(6) Uani 1 1 d . . .
H34A H 0.1324 0.4818 0.3190 0.057 Uiso 1 1 calc R . .
H34B H 0.2060 0.5356 0.2976 0.057 Uiso 1 1 calc R . .
H34C H 0.2710 0.5196 0.3931 0.057 Uiso 1 1 calc R . .
C35 C 0.4203(2) 0.44908(14) 0.36119(14) 0.0378(6) Uani 1 1 d . . .
H35A H 0.4766 0.4724 0.4171 0.057 Uiso 1 1 calc R . .
H35B H 0.4058 0.4859 0.3202 0.057 Uiso 1 1 calc R . .
H35C H 0.4629 0.4029 0.3613 0.057 Uiso 1 1 calc R . .
S36 S 0.14795(6) 0.32343(4) 0.35689(3) 0.03694(15) Uani 1 1 d . . .
C37 C 0.3037(2) 0.36362(14) 0.39423(13) 0.0331(5) Uani 1 1 d . . .
H37A H 0.3502 0.3845 0.4513 0.040 Uiso 1 1 calc R . .
H37B H 0.3585 0.3220 0.3981 0.040 Uiso 1 1 calc R . .
C38 C 0.2886(2) 0.42720(12) 0.33788(12) 0.0271(5) Uani 1 1 d . . .
S39 S 0.18880(5) 0.37758(3) 0.23447(3) 0.02135(11) Uani 1 1 d . . .
C40 C 0.1292(2) 0.45667(11) 0.15975(12) 0.0226(4) Uani 1 1 d . . .
H40A H 0.0491 0.4792 0.1467 0.027 Uiso 1 1 calc R . .
H40B H 0.1969 0.4974 0.1846 0.027 Uiso 1 1 calc R . .
C44 C -0.3182(2) 0.33690(12) 0.06099(14) 0.0289(5) Uani 1 1 d . . .
H44A H -0.3322 0.3779 0.0236 0.043 Uiso 1 1 calc R . .
H44B H -0.2612 0.3558 0.1188 0.043 Uiso 1 1 calc R . .
H44C H -0.4028 0.3211 0.0448 0.043 Uiso 1 1 calc R . .
C45 C -0.3386(2) 0.23769(13) -0.03470(13) 0.0331(5) Uani 1 1 d . . .
H45A H -0.4214 0.2182 -0.0507 0.050 Uiso 1 1 calc R . .
H45B H -0.2920 0.1959 -0.0377 0.050 Uiso 1 1 calc R . .
H45C H -0.3568 0.2790 -0.0731 0.050 Uiso 1 1 calc R . .
S46 S -0.08983(6) 0.23494(4) 0.22628(4) 0.03549(15) Uani 1 1 d . . .
C47 C -0.2169(2) 0.20584(12) 0.11751(13) 0.0294(5) Uani 1 1 d . . .
H47A H -0.1858 0.1602 0.1059 0.035 Uiso 1 1 calc R . .
H47B H -0.2963 0.1906 0.1097 0.035 Uiso 1 1 calc R . .
C48 C -0.2538(2) 0.26874(12) 0.05441(13) 0.0242(5) Uani 1 1 d . . .
S49 S -0.09065(5) 0.29471(3) 0.08716(3) 0.02044(11) Uani 1 1 d . . .
C50 C -0.12552(19) 0.38057(11) 0.02499(12) 0.0212(4) Uani 1 1 d . . .
H50A H -0.2119 0.3752 -0.0316 0.025 Uiso 1 1 calc R . .
H50B H -0.1288 0.4263 0.0521 0.025 Uiso 1 1 calc R . .
C51 C 0.09879(19) 0.42716(11) 0.08082(12) 0.0198(4) Uani 1 1 d . . .
C52 C -0.01974(19) 0.39076(11) 0.01796(12) 0.0193(4) Uani 1 1 d . . .
C53 C -0.0400(2) 0.36301(11) -0.05260(12) 0.0230(4) Uani 1 1 d . . .
H53 H -0.1197 0.3372 -0.0950 0.028 Uiso 1 1 calc R . .
C54 C 0.0545(2) 0.37249(12) -0.06201(13) 0.0260(5) Uani 1 1 d . . .
H54 H 0.0392 0.3538 -0.1107 0.031 Uiso 1 1 calc R . .
C55 C 0.1709(2) 0.40937(12) 0.00003(13) 0.0261(5) Uani 1 1 d . . .
H55 H 0.2356 0.4165 -0.0062 0.031 Uiso 1 1 calc R . .
C56 C 0.1933(2) 0.43585(12) 0.07119(12) 0.0238(4) Uani 1 1 d . . .
H56 H 0.2743 0.4603 0.1140 0.029 Uiso 1 1 calc R . .

loop_
_atom_site_aniso_label
_atom_site_aniso_U_11
_atom_site_aniso_U_22
_atom_site_aniso_U_33
_atom_site_aniso_U_23
_atom_site_aniso_U_13
_atom_site_aniso_U_12
Ni1 0.01882(14) 0.02121(15) 0.02516(14) 0.00173(11) 0.01564(12) 0.00205(11)
C4 0.0312(13) 0.0278(13) 0.0383(13) -0.0025(10) 0.0230(12) -0.0033(10)
C5 0.0354(13) 0.0355(14) 0.0418(13) 0.0084(11) 0.0293(12) 0.0016(11)
S6 0.0198(3) 0.0333(3) 0.0333(3) 0.0062(2) 0.0172(3) 0.0024(2)
C7 0.0274(12) 0.0316(13) 0.0363(12) 0.0018(10) 0.0247(11) -0.0009(10)
C8 0.0260(12) 0.0247(12) 0.0305(11) 0.0008(9) 0.0203(10) -0.0036(9)
S9 0.0225(3) 0.0214(3) 0.0275(3) 0.0013(2) 0.0176(2) 0.0013(2)
C10 0.0253(12) 0.0224(12) 0.0347(12) 0.0055(10) 0.0181(11) 0.0057(10)
C14 0.0311(13) 0.0379(14) 0.0312(12) -0.0069(10) 0.0221(11) -0.0021(11)
C15 0.0275(12) 0.0422(14) 0.0348(12) 0.0024(11) 0.0237(11) -0.0015(11)
S16 0.0211(3) 0.0425(4) 0.0329(3) 0.0131(3) 0.0179(3) 0.0075(3)
C17 0.0254(12) 0.0342(13) 0.0295(11) 0.0068(10) 0.0188(10) 0.0023(10)
C18 0.0254(11) 0.0292(12) 0.0226(10) 0.0015(9) 0.0179(10) 0.0003(10)
S19 0.0203(3) 0.0225(3) 0.0237(3) 0.0000(2) 0.0156(2) 0.0011(2)
C20 0.0219(11) 0.0300(12) 0.0279(11) 0.0013(9) 0.0165(10) 0.0066(10)
C21 0.0214(11) 0.0194(11) 0.0294(11) 0.0007(9) 0.0164(10) 0.0042(9)
C22 0.0210(11) 0.0221(11) 0.0283(11) 0.0009(9) 0.0163(10) 0.0061(9)
C23 0.0275(12) 0.0291(13) 0.0376(13) 0.0004(10) 0.0236(11) 0.0006(10)
C24 0.0278(13) 0.0326(14) 0.0379(13) -0.0098(11) 0.0183(11) -0.0033(11)
C25 0.0341(13) 0.0376(14) 0.0266(12) -0.0057(10) 0.0164(11) 0.0035(11)
C26 0.0350(13) 0.0274(12) 0.0315(12) 0.0032(10) 0.0241(11) 0.0056(10)
Ni31 0.02421(15) 0.02201(15) 0.02433(14) 0.00430(11) 0.01786(13) 0.00253(12)
C34 0.0405(14) 0.0335(14) 0.0287(12) -0.0070(10) 0.0170(11) 0.0047(11)
C35 0.0283(13) 0.0399(15) 0.0313(12) 0.0010(11) 0.0124(11) -0.0044(11)
S36 0.0370(3) 0.0531(4) 0.0265(3) 0.0035(3) 0.0229(3) -0.0027(3)
C37 0.0311(13) 0.0383(14) 0.0252(11) 0.0022(10) 0.0157(11) 0.0021(11)
C38 0.0249(12) 0.0277(12) 0.0206(10) -0.0018(9) 0.0108(10) 0.0002(10)
S39 0.0231(3) 0.0200(3) 0.0232(3) 0.0015(2) 0.0158(2) 0.0015(2)
C40 0.0248(11) 0.0174(11) 0.0250(10) 0.0030(9) 0.0155(10) -0.0001(9)
C44 0.0263(12) 0.0280(12) 0.0402(13) 0.0026(10) 0.0248(11) 0.0023(10)
C45 0.0276(13) 0.0342(14) 0.0373(13) -0.0065(11) 0.0206(11) -0.0099(10)
S46 0.0378(3) 0.0405(4) 0.0355(3) 0.0080(3) 0.0268(3) -0.0052(3)
C47 0.0301(12) 0.0250(12) 0.0403(13) 0.0014(10) 0.0257(11) -0.0037(10)
C48 0.0228(11) 0.0210(11) 0.0353(12) -0.0015(9) 0.0216(10) -0.0036(9)
S49 0.0217(3) 0.0187(3) 0.0263(3) 0.0020(2) 0.0178(2) 0.0006(2)
C50 0.0208(11) 0.0196(11) 0.0233(10) 0.0044(9) 0.0141(9) 0.0006(9)
C51 0.0228(11) 0.0156(10) 0.0231(10) 0.0045(8) 0.0155(9) 0.0011(9)
C52 0.0197(11) 0.0161(10) 0.0229(10) 0.0061(8) 0.0139(9) 0.0034(8)
C53 0.0232(11) 0.0210(11) 0.0210(10) 0.0028(9) 0.0123(10) 0.0000(9)
C54 0.0349(13) 0.0244(11) 0.0262(11) 0.0068(9) 0.0230(11) 0.0059(10)
C55 0.0295(12) 0.0247(12) 0.0358(12) 0.0103(10) 0.0261(11) 0.0061(10)
C56 0.0217(11) 0.0200(11) 0.0296(11) 0.0054(9) 0.0163(10) -0.0004(9)

loop_
_atom_type_symbol
_atom_type_description
_atom_type_scat_dispersion_real
_atom_type_scat_dispersion_imag
_atom_type_scat_source
C C 0.0033 0.0016 'International Tables Vol C Tables 4.2.6.8 and 6.1.1.4'
H H 0.0000 0.0000 'International Tables Vol C Tables 4.2.6.8 and 6.1.1.4'
Ni Ni 0.3393 1.1124 'International Tables Vol C Tables 4.2.6.8 and 6.1.1.4'
S S 0.1246 0.1234 'International Tables Vol C Tables 4.2.6.8 and 6.1.1.4'

loop_
_geom_angle_atom_site_label_1
_geom_angle_atom_site_label_2
_geom_angle_atom_site_label_3
_geom_angle
_geom_angle_site_symmetry_1
_geom_angle_site_symmetry_3
_geom_angle_publ_flag
S19 Ni1 S6 170.72(2) . . ?
S19 Ni1 S16 87.11(2) . . ?
S6 Ni1 S16 84.05(2) . . ?
S19 Ni1 S9 100.75(2) . . ?
S6 Ni1 S9 87.92(2) . . ?
S16 Ni1 S9 171.45(2) . . ?
C8 C4 H4A 109.5 . . ?
C8 C4 H4B 109.5 . . ?
H4A C4 H4B 109.5 . . ?
C8 C4 H4C 109.5 . . ?
H4A C4 H4C 109.5 . . ?
H4B C4 H4C 109.5 . . ?
C8 C5 H5A 109.5 . . ?
C8 C5 H5B 109.5 . . ?
H5A C5 H5B 109.5 . . ?
C8 C5 H5C 109.5 . . ?
H5A C5 H5C 109.5 . . ?
H5B C5 H5C 109.5 . . ?
C7 S6 Ni1 105.15(7) . . ?
C8 C7 S6 112.86(13) . . ?
C8 C7 H7A 109.0 . . ?
S6 C7 H7A 109.0 . . ?
C8 C7 H7B 109.0 . . ?
S6 C7 H7B 109.0 . . ?
H7A C7 H7B 107.8 . . ?
C4 C8 C7 112.88(17) . . ?
C4 C8 C5 110.79(18) . . ?
C7 C8 C5 110.39(16) . . ?
C4 C8 S9 111.52(14) . . ?
C7 C8 S9 101.15(14) . . ?
C5 C8 S9 109.73(15) . . ?
C10 S9 C8 102.91(10) . . ?
C10 S9 Ni1 115.57(7) . . ?
C8 S9 Ni1 103.35(7) . . ?
C21 C10 S9 109.42(14) . . ?
C21 C10 H10A 109.8 . . ?
S9 C10 H10A 109.8 . . ?
C21 C10 H10B 109.8 . . ?
S9 C10 H10B 109.8 . . ?
H10A C10 H10B 108.2 . . ?
C18 C14 H14A 109.5 . . ?
C18 C14 H14B 109.5 . . ?
H14A C14 H14B 109.5 . . ?
C18 C14 H14C 109.5 . . ?
H14A C14 H14C 109.5 . . ?
H14B C14 H14C 109.5 . . ?
C18 C15 H15A 109.5 . . ?
C18 C15 H15B 109.5 . . ?
H15A C15 H15B 109.5 . . ?
C18 C15 H15C 109.5 . . ?
H15A C15 H15C 109.5 . . ?
H15B C15 H15C 109.5 . . ?
C17 S16 Ni1 105.02(7) . . ?
C18 C17 S16 112.16(14) . . ?
C18 C17 H17A 109.2 . . ?
S16 C17 H17A 109.2 . . ?
C18 C17 H17B 109.2 . . ?
S16 C17 H17B 109.2 . . ?
H17A C17 H17B 107.9 . . ?
C14 C18 C15 111.16(16) . . ?
C14 C18 C17 113.29(17) . . ?
C15 C18 C17 111.21(17) . . ?
C14 C18 S19 112.03(14) . . ?
C15 C18 S19 109.00(14) . . ?
C17 C18 S19 99.56(13) . . ?
C20 S19 C18 102.90(9) . . ?
C20 S19 Ni1 115.97(7) . . ?
C18 S19 Ni1 104.72(7) . . ?
C22 C20 S19 109.48(13) . . ?
C22 C20 H20A 109.8 . . ?
S19 C20 H20A 109.8 . . ?
C22 C20 H20B 109.8 . . ?
S19 C20 H20B 109.8 . . ?
H20A C20 H20B 108.2 . . ?
C26 C21 C22 118.91(19) . . ?
C26 C21 C10 119.44(18) . . ?
C22 C21 C10 121.64(18) . . ?
C23 C22 C21 119.27(18) . . ?
C23 C22 C20 119.61(18) . . ?
C21 C22 C20 121.12(19) . . ?
C24 C23 C22 121.2(2) . . ?
C24 C23 H23 119.4 . . ?
C22 C23 H23 119.4 . . ?
C23 C24 C25 119.5(2) . . ?
C23 C24 H24 120.2 . . ?
C25 C24 H24 120.2 . . ?
C26 C25 C24 119.8(2) . . ?
C26 C25 H25 120.1 . . ?
C24 C25 H25 120.1 . . ?
C25 C26 C21 121.3(2) . . ?
C25 C26 H26 119.3 . . ?
C21 C26 H26 119.3 . . ?
S36 Ni31 S39 89.09(2) . . ?
S36 Ni31 S49 173.93(2) . . ?
S39 Ni31 S49 96.820(19) . . ?
S36 Ni31 S46 85.35(2) . . ?
S39 Ni31 S46 169.53(2) . . ?
S49 Ni31 S46 88.59(2) . . ?
C38 C34 H34A 109.5 . . ?
C38 C34 H34B 109.5 . . ?
H34A C34 H34B 109.5 . . ?
C38 C34 H34C 109.5 . . ?
H34A C34 H34C 109.5 . . ?
H34B C34 H34C 109.5 . . ?
C38 C35 H35A 109.5 . . ?
C38 C35 H35B 109.5 . . ?
H35A C35 H35B 109.5 . . ?
C38 C35 H35C 109.5 . . ?
H35A C35 H35C 109.5 . . ?
H35B C35 H35C 109.5 . . ?
C37 S36 Ni31 104.03(7) . . ?
C38 C37 S36 113.09(15) . . ?
C38 C37 H37A 109.0 . . ?
S36 C37 H37A 109.0 . . ?
C38 C37 H37B 109.0 . . ?
S36 C37 H37B 109.0 . . ?
H37A C37 H37B 107.8 . . ?
C37 C38 C34 111.94(18) . . ?
C37 C38 C35 111.72(18) . . ?
C34 C38 C35 111.46(19) . . ?
C37 C38 S39 101.24(14) . . ?
C34 C38 S39 112.00(14) . . ?
C35 C38 S39 108.00(14) . . ?
C40 S39 C38 103.39(9) . . ?
C40 S39 Ni31 114.64(7) . . ?
C38 S39 Ni31 107.12(7) . . ?
C51 C40 S39 109.58(13) . . ?
C51 C40 H40A 109.8 . . ?
S39 C40 H40A 109.8 . . ?
C51 C40 H40B 109.8 . . ?
S39 C40 H40B 109.8 . . ?
H40A C40 H40B 108.2 . . ?
C48 C44 H44A 109.5 . . ?
C48 C44 H44B 109.5 . . ?
H44A C44 H44B 109.5 . . ?
C48 C44 H44C 109.5 . . ?
H44A C44 H44C 109.5 . . ?
H44B C44 H44C 109.5 . . ?
C48 C45 H45A 109.5 . . ?
C48 C45 H45B 109.5 . . ?
H45A C45 H45B 109.5 . . ?
C48 C45 H45C 109.5 . . ?
H45A C45 H45C 109.5 . . ?
H45B C45 H45C 109.5 . . ?
C47 S46 Ni31 104.55(7) . . ?
C48 C47 S46 113.51(15) . . ?
C48 C47 H47A 108.9 . . ?
S46 C47 H47A 108.9 . . ?
C48 C47 H47B 108.9 . . ?
S46 C47 H47B 108.9 . . ?
H47A C47 H47B 107.7 . . ?
C44 C48 C45 111.38(18) . . ?
C44 C48 C47 112.14(16) . . ?
C45 C48 C47 111.73(17) . . ?
C44 C48 S49 111.34(14) . . ?
C45 C48 S49 108.43(13) . . ?
C47 C48 S49 101.35(14) . . ?
C50 S49 C48 103.15(9) . . ?
C50 S49 Ni31 115.03(7) . . ?
C48 S49 Ni31 105.38(7) . . ?
C52 C50 S49 109.30(13) . . ?
C52 C50 H50A 109.8 . . ?
S49 C50 H50A 109.8 . . ?
C52 C50 H50B 109.8 . . ?
S49 C50 H50B 109.8 . . ?
H50A C50 H50B 108.3 . . ?
C56 C51 C52 119.44(17) . . ?
C56 C51 C40 118.34(18) . . ?
C52 C51 C40 122.22(16) . . ?
C53 C52 C51 119.19(17) . . ?
C53 C52 C50 119.30(17) . . ?
C51 C52 C50 121.51(17) . . ?
C54 C53 C52 120.98(19) . . ?
C54 C53 H53 119.5 . . ?
C52 C53 H53 119.5 . . ?
C55 C54 C53 119.49(18) . . ?
C55 C54 H54 120.3 . . ?
C53 C54 H54 120.3 . . ?
C54 C55 C56 120.09(18) . . ?
C54 C55 H55 120.0 . . ?
C56 C55 H55 120.0 . . ?
C55 C56 C51 120.80(19) . . ?
C55 C56 H56 119.6 . . ?
C51 C56 H56 119.6 . . ?

loop_
_geom_bond_atom_site_label_1
_geom_bond_atom_site_label_2
_geom_bond_distance
_geom_bond_site_symmetry_2
_geom_bond_publ_flag
Ni1 S19 2.1756(5) . ?
Ni1 S6 2.1802(6) . ?
Ni1 S16 2.1869(6) . ?
Ni1 S9 2.1909(5) . ?
C4 C8 1.521(3) . ?
C4 H4A 0.9800 . ?
C4 H4B 0.9800 . ?
C4 H4C 0.9800 . ?
C5 C8 1.528(3) . ?
C5 H5A 0.9800 . ?
C5 H5B 0.9800 . ?
C5 H5C 0.9800 . ?
S6 C7 1.823(2) . ?
C7 C8 1.522(3) . ?
C7 H7A 0.9900 . ?
C7 H7B 0.9900 . ?
C8 S9 1.860(2) . ?
S9 C10 1.834(2) . ?
C10 C21 1.507(3) . ?
C10 H10A 0.9900 . ?
C10 H10B 0.9900 . ?
C14 C18 1.521(3) . ?
C14 H14A 0.9800 . ?
C14 H14B 0.9800 . ?
C14 H14C 0.9800 . ?
C15 C18 1.527(3) . ?
C15 H15A 0.9800 . ?
C15 H15B 0.9800 . ?
C15 H15C 0.9800 . ?
S16 C17 1.821(2) . ?
C17 C18 1.527(3) . ?
C17 H17A 0.9900 . ?
C17 H17B 0.9900 . ?
C18 S19 1.8492(18) . ?
S19 C20 1.816(2) . ?
C20 C22 1.502(3) . ?
C20 H20A 0.9900 . ?
C20 H20B 0.9900 . ?
C21 C26 1.388(3) . ?
C21 C22 1.400(3) . ?
C22 C23 1.387(3) . ?
C23 C24 1.381(3) . ?
C23 H23 0.9500 . ?
C24 C25 1.384(3) . ?
C24 H24 0.9500 . ?
C25 C26 1.378(3) . ?
C25 H25 0.9500 . ?
C26 H26 0.9500 . ?
Ni31 S36 2.1725(6) . ?
Ni31 S39 2.1814(5) . ?
Ni31 S49 2.1858(5) . ?
Ni31 S46 2.1864(6) . ?
C34 C38 1.525(3) . ?
C34 H34A 0.9800 . ?
C34 H34B 0.9800 . ?
C34 H34C 0.9800 . ?
C35 C38 1.528(3) . ?
C35 H35A 0.9800 . ?
C35 H35B 0.9800 . ?
C35 H35C 0.9800 . ?
S36 C37 1.814(2) . ?
C37 C38 1.525(3) . ?
C37 H37A 0.9900 . ?
C37 H37B 0.9900 . ?
C38 S39 1.863(2) . ?
S39 C40 1.8310(19) . ?
C40 C51 1.502(3) . ?
C40 H40A 0.9900 . ?
C40 H40B 0.9900 . ?
C44 C48 1.514(3) . ?
C44 H44A 0.9800 . ?
C44 H44B 0.9800 . ?
C44 H44C 0.9800 . ?
C45 C48 1.522(3) . ?
C45 H45A 0.9800 . ?
C45 H45B 0.9800 . ?
C45 H45C 0.9800 . ?
S46 C47 1.825(2) . ?
C47 C48 1.526(3) . ?
C47 H47A 0.9900 . ?
C47 H47B 0.9900 . ?
C48 S49 1.8566(19) . ?
S49 C50 1.8283(19) . ?
C50 C52 1.504(2) . ?
C50 H50A 0.9900 . ?
C50 H50B 0.9900 . ?
C51 C56 1.392(3) . ?
C51 C52 1.397(3) . ?
C52 C53 1.392(3) . ?
C53 C54 1.389(3) . ?
C53 H53 0.9500 . ?
C54 C55 1.383(3) . ?
C54 H54 0.9500 . ?
C55 C56 1.383(3) . ?
C55 H55 0.9500 . ?
C56 H56 0.9500 . ?

loop_
_geom_torsion_atom_site_label_1
_geom_torsion_atom_site_label_2
_geom_torsion_atom_site_label_3
_geom_torsion_atom_site_label_4
_geom_torsion
_geom_torsion_site_symmetry_1
_geom_torsion_site_symmetry_2
_geom_torsion_site_symmetry_3
_geom_torsion_site_symmetry_4
_geom_torsion_publ_flag
S16 Ni1 S6 C7 -176.80(8) . . . . ?
S9 Ni1 S6 C7 6.15(8) . . . . ?
Ni1 S6 C7 C8 29.04(16) . . . . ?
S6 C7 C8 C4 65.8(2) . . . . ?
S6 C7 C8 C5 -169.57(15) . . . . ?
S6 C7 C8 S9 -53.44(16) . . . . ?
C4 C8 S9 C10 54.93(16) . . . . ?
C7 C8 S9 C10 175.16(13) . . . . ?
C5 C8 S9 C10 -68.22(16) . . . . ?
C4 C8 S9 Ni1 -65.70(15) . . . . ?
C7 C8 S9 Ni1 54.53(12) . . . . ?
C5 C8 S9 Ni1 171.15(13) . . . . ?
S19 Ni1 S9 C10 39.69(8) . . . . ?
S6 Ni1 S9 C10 -143.67(8) . . . . ?
S19 Ni1 S9 C8 151.29(7) . . . . ?
S6 Ni1 S9 C8 -32.08(7) . . . . ?
C8 S9 C10 C21 165.20(14) . . . . ?
Ni1 S9 C10 C21 -82.95(14) . . . . ?
S19 Ni1 S16 C17 -3.94(8) . . . . ?
S6 Ni1 S16 C17 178.91(8) . . . . ?
Ni1 S16 C17 C18 -32.42(16) . . . . ?
S16 C17 C18 C14 -63.62(19) . . . . ?
S16 C17 C18 C15 170.31(14) . . . . ?
S16 C17 C18 S19 55.50(16) . . . . ?
C14 C18 S19 C20 -57.12(16) . . . . ?
C15 C18 S19 C20 66.33(16) . . . . ?
C17 C18 S19 C20 -177.17(13) . . . . ?
C14 C18 S19 Ni1 64.51(15) . . . . ?
C15 C18 S19 Ni1 -172.03(13) . . . . ?
C17 C18 S19 Ni1 -55.53(13) . . . . ?
S16 Ni1 S19 C20 144.19(7) . . . . ?
S9 Ni1 S19 C20 -39.21(7) . . . . ?
S16 Ni1 S19 C18 31.58(7) . . . . ?
S9 Ni1 S19 C18 -151.83(7) . . . . ?
C18 S19 C20 C22 -163.45(14) . . . . ?
Ni1 S19 C20 C22 82.89(15) . . . . ?
S9 C10 C21 C26 -97.62(19) . . . . ?
S9 C10 C21 C22 83.7(2) . . . . ?
C26 C21 C22 C23 2.9(3) . . . . ?
C10 C21 C22 C23 -178.41(18) . . . . ?
C26 C21 C22 C20 -176.44(18) . . . . ?
C10 C21 C22 C20 2.3(3) . . . . ?
S19 C20 C22 C23 93.60(19) . . . . ?
S19 C20 C22 C21 -87.1(2) . . . . ?
C21 C22 C23 C24 -2.3(3) . . . . ?
C20 C22 C23 C24 177.05(19) . . . . ?
C22 C23 C24 C25 0.3(3) . . . . ?
C23 C24 C25 C26 1.0(3) . . . . ?
C24 C25 C26 C21 -0.4(3) . . . . ?
C22 C21 C26 C25 -1.6(3) . . . . ?
C10 C21 C26 C25 179.69(19) . . . . ?
S39 Ni31 S36 C37 -8.40(8) . . . . ?
S46 Ni31 S36 C37 162.72(8) . . . . ?
Ni31 S36 C37 C38 41.57(17) . . . . ?
S36 C37 C38 C34 65.1(2) . . . . ?
S36 C37 C38 C35 -169.10(15) . . . . ?
S36 C37 C38 S39 -54.36(16) . . . . ?
C37 C38 S39 C40 165.05(13) . . . . ?
C34 C38 S39 C40 45.63(18) . . . . ?
C35 C38 S39 C40 -77.48(16) . . . . ?
C37 C38 S39 Ni31 43.60(14) . . . . ?
C34 C38 S39 Ni31 -75.82(16) . . . . ?
C35 C38 S39 Ni31 161.08(13) . . . . ?
S36 Ni31 S39 C40 -131.78(7) . . . . ?
S49 Ni31 S39 C40 49.61(7) . . . . ?
S46 Ni31 S39 C40 170.34(14) . . . . ?
S36 Ni31 S39 C38 -17.72(7) . . . . ?
S49 Ni31 S39 C38 163.68(7) . . . . ?
S46 Ni31 S39 C38 -75.60(15) . . . . ?
C38 S39 C40 C51 155.43(14) . . . . ?
Ni31 S39 C40 C51 -88.33(14) . . . . ?
S36 Ni31 S46 C47 179.60(8) . . . . ?
S39 Ni31 S46 C47 -122.23(14) . . . . ?
S49 Ni31 S46 C47 -0.86(8) . . . . ?
Ni31 S46 C47 C48 -33.17(15) . . . . ?
S46 C47 C48 C44 -65.7(2) . . . . ?
S46 C47 C48 C45 168.47(14) . . . . ?
S46 C47 C48 S49 53.18(15) . . . . ?
C44 C48 S49 C50 -51.58(16) . . . . ?
C45 C48 S49 C50 71.29(16) . . . . ?
C47 C48 S49 C50 -170.99(13) . . . . ?
C44 C48 S49 Ni31 69.40(14) . . . . ?
C45 C48 S49 Ni31 -167.72(13) . . . . ?
C47 C48 S49 Ni31 -50.01(13) . . . . ?
S39 Ni31 S49 C50 -49.37(7) . . . . ?
S46 Ni31 S49 C50 139.61(7) . . . . ?
S39 Ni31 S49 C48 -162.26(7) . . . . ?
S46 Ni31 S49 C48 26.73(7) . . . . ?
C48 S49 C50 C52 -157.91(13) . . . . ?
Ni31 S49 C50 C52 87.91(14) . . . . ?
S39 C40 C51 C56 -96.96(18) . . . . ?
S39 C40 C51 C52 82.2(2) . . . . ?
C56 C51 C52 C53 0.8(3) . . . . ?
C40 C51 C52 C53 -178.32(18) . . . . ?
C56 C51 C52 C50 -179.44(18) . . . . ?
C40 C51 C52 C50 1.4(3) . . . . ?
S49 C50 C52 C53 96.07(18) . . . . ?
S49 C50 C52 C51 -83.6(2) . . . . ?
C51 C52 C53 C54 -1.4(3) . . . . ?
C50 C52 C53 C54 178.90(18) . . . . ?
C52 C53 C54 C55 0.6(3) . . . . ?
C53 C54 C55 C56 0.6(3) . . . . ?
C54 C55 C56 C51 -1.2(3) . . . . ?
C52 C51 C56 C55 0.4(3) . . . . ?
C40 C51 C56 C55 179.62(18) . . . . ?
